data_7209777
loop_
_publ_author_name
'Lestari, Witri Wahyu'
'L\"onnecke, Peter'
'S\'arosi, Menyh\'art B.'
'Streit, Huayna Cerqueira'
'Adlung, Matthias'
'Wickleder, Claudia'
'Handke, Marcel'
'Einicke, Wolf-Dietrich'
'Gl\"aser, Roger'
'Hey-Hawkins, Evamarie'

_publ_section_title
;
 Syntheses, structures and luminescence properties of novel metal--organic
 frameworks based on zinc(ii), cadmium(ii) or lead(ii) and a
 2,2&#x2032;-dimethoxy-functionalised biphenyl linker
;
_journal_issue 19
_journal_name_full CrystEngComm
_journal_page_first 3874
_journal_paper_doi 10.1039/c3ce40179k
_journal_volume 15
_journal_year 2013
_chemical_absolute_configuration ad
_chemical_formula_sum 'C200 H240 Cd7 Cl2 N16 O68'
_chemical_formula_weight 4813.78
_chemical_name_systematic
;
?
;
_space_group_IT_number 122
_symmetry_cell_setting tetragonal
_symmetry_space_group_name_Hall 'I -4 2bw'
_symmetry_space_group_name_H-M 'I -4 2 d'
_atom_sites_solution_hydrogens geom
_atom_sites_solution_primary direct
_atom_sites_solution_secondary difmap
_audit_conform_dict_location ftp://ftp.iucr.org/pub/cif_core.dic
_audit_conform_dict_name cif_core.dic
_audit_conform_dict_version 2.2
_audit_creation_date 2010-07-08T16:33:16-00:00
_audit_creation_method 'WinGX routine CIF_UPDATE'
_cell_angle_alpha 90
_cell_angle_beta 90
_cell_angle_gamma 90
_cell_formula_units_Z 4
_cell_length_a 22.3139(2)
_cell_length_b 22.3139(2)
_cell_length_c 43.2016(8)
_cell_measurement_reflns_used 11596
_cell_measurement_temperature 130(2)
_cell_measurement_theta_max 28.8177
_cell_measurement_theta_min 2.5771
_cell_volume 21510.5(5)
_computing_cell_refinement
;
CrysAlisPro, Oxford Diffraction Ltd.,
Version 1.171.33.31 (release 08-01-2009 CrysAlis171 .NET)
(compiled Jan 8 2009,16:24:04)
;
_computing_data_collection
;
CrysAlisPro, Oxford Diffraction Ltd.,
Version 1.171.33.31 (release 08-01-2009 CrysAlis171 .NET)
(compiled Jan 8 2009,16:24:04)
;
_computing_data_reduction
;
CrysAlisPro, Oxford Diffraction Ltd.,
Version 1.171.33.31 (release 08-01-2009 CrysAlis171 .NET)
(compiled Jan 8 2009,16:24:04)
;
_computing_molecular_graphics
;
ORTEP3 for Windows
L. J. Farrugia, J. Appl. Crystallogr. 1997, 30, 565.
;
_computing_publication_material
;
WINGX
L.J. Farrugia,
J. Appl. Cryst., 1999, 32, 837-838.
;
_computing_structure_refinement 'SHELXL-97 (Sheldrick, 1997)'
_computing_structure_solution
;
SIR92
A. Altomare, G. Cascarano, C. Giacovazzo and A. Guagliardi,
J. Appl. Crystallogr. 1993, 26, 343-350.
;
_diffrn_ambient_temperature 130(2)
_diffrn_measured_fraction_theta_full 0.998
_diffrn_measured_fraction_theta_max 0.998
_diffrn_measurement_device_type 'Goniometer KM4/Xcalibur, detector: Sapphire3'
_diffrn_measurement_method '\w scans'
_diffrn_orient_matrix_UB_11 -0.0216926169
_diffrn_orient_matrix_UB_12 0.0148207752
_diffrn_orient_matrix_UB_13 -0.0092309013
_diffrn_orient_matrix_UB_21 0.018802106
_diffrn_orient_matrix_UB_22 0.0255890969
_diffrn_orient_matrix_UB_23 -0.0008320795
_diffrn_orient_matrix_UB_31 0.0136696252
_diffrn_orient_matrix_UB_32 -0.011693879
_diffrn_orient_matrix_UB_33 -0.0135503967
_diffrn_radiation_monochromator graphite
_diffrn_radiation_type MoK\a
_diffrn_radiation_wavelength 0.71073
_diffrn_reflns_av_R_equivalents 0.1161
_diffrn_reflns_av_unetI/netI 0.1712
_diffrn_reflns_limit_h_max 27
_diffrn_reflns_limit_h_min -27
_diffrn_reflns_limit_k_max 27
_diffrn_reflns_limit_k_min -27
_diffrn_reflns_limit_l_max 54
_diffrn_reflns_limit_l_min -47
_diffrn_reflns_number 78757
_diffrn_reflns_theta_full 26.36
_diffrn_reflns_theta_max 26.36
_diffrn_reflns_theta_min 2.58
_exptl_absorpt_coefficient_mu 0.792
_exptl_absorpt_correction_T_max 1
_exptl_absorpt_correction_T_min 0.8897
_exptl_absorpt_correction_type multi-scan
_exptl_absorpt_process_details
;
CrysAlis RED, Oxford Diffraction Ltd.,
Version 1.171.33.31 (release 08-01-2009 CrysAlis171 .NET)
(compiled Jan 8 2009,16:24:04)
Empirical absorption correction using spherical harmonics,
implemented in SCALE3 ABSPACK scaling algorithm.
;
_exptl_crystal_colour 'pale yellow'
_exptl_crystal_density_diffrn 1.486
_exptl_crystal_density_method 'not measured'
_exptl_crystal_description prism
_exptl_crystal_F_000 9864
_exptl_crystal_size_max 0.2
_exptl_crystal_size_mid 0.2
_exptl_crystal_size_min 0.2
_refine_diff_density_max 0.54
_refine_diff_density_min -0.428
_refine_diff_density_rms 0.095
_refine_ls_abs_structure_details 'Flack H D (1983), Acta Cryst. A39, 876-881'
_refine_ls_abs_structure_Flack 0.02(4)
_refine_ls_extinction_method none
_refine_ls_goodness_of_fit_ref 0.817
_refine_ls_hydrogen_treatment constr
_refine_ls_matrix_type full
_refine_ls_number_parameters 576
_refine_ls_number_reflns 10987
_refine_ls_number_restraints 92
_refine_ls_restrained_S_all 0.825
_refine_ls_R_factor_all 0.1195
_refine_ls_R_factor_gt 0.0526
_refine_ls_shift/su_max 0.001
_refine_ls_shift/su_mean 0
_refine_ls_structure_factor_coef Fsqd
_refine_ls_weighting_details 'calc w=1/[\s^2^(Fo^2^)+(0.0630P)^2^+0.0000P] where P=(Fo^2^+2Fc^2^)/3'
_refine_ls_weighting_scheme calc
_refine_ls_wR_factor_gt 0.1176
_refine_ls_wR_factor_ref 0.1295
_reflns_number_gt 5182
_reflns_number_total 10987
_reflns_threshold_expression >2sigma(I)
_cod_data_source_file c3ce40179k.txt
_cod_data_source_block x0748fin
_cod_depositor_comments
;
The following automatic conversions were performed:

'_symmetry_cell_setting' value 'Tetragonal' changed to 'tetragonal'
according to /home/saulius/struct/CIF-dictionaries/cif_core.dic
dictionary named 'cif_core.dic' version 2.4.2 from 2011-04-26.

Automatic conversion script
Id: cif_fix_values 1891 2012-01-12 08:04:46Z andrius 
;
_cod_original_sg_symbol_H-M I-42d
_cod_database_code 7209777

loop_
_symmetry_equiv_pos_as_xyz
'x, y, z'
'-x, -y, z'
'y, -x, -z'
'-y, x, -z'
'-x+1/2, y, -z+3/4'
'x+1/2, -y, -z+3/4'
'-y+1/2, -x, z+3/4'
'y+1/2, x, z+3/4'
'x+1/2, y+1/2, z+1/2'
'-x+1/2, -y+1/2, z+1/2'
'y+1/2, -x+1/2, -z+1/2'
'-y+1/2, x+1/2, -z+1/2'
'-x+1, y+1/2, -z+5/4'
'x+1, -y+1/2, -z+5/4'
'-y+1, -x+1/2, z+5/4'
'y+1, x+1/2, z+5/4'

loop_
_atom_site_label
_atom_site_type_symbol
_atom_site_fract_x
_atom_site_fract_y
_atom_site_fract_z
_atom_site_U_iso_or_equiv
_atom_site_adp_type
_atom_site_occupancy
_atom_site_symmetry_multiplicity
_atom_site_calc_flag
_atom_site_refinement_flags
Cd1 Cd 0.5 0 0.75 0.0600(4) Uani 1 4 d S
Cd2 Cd 0.86572(3) 0.86809(3) 0.676095(11) 0.03529(15) Uani 1 1 d .
Cd3 Cd 0.86336(4) 0.75 0.625 0.0366(2) Uani 1 2 d S
Cl1 Cl 0.8289(11) 0.8134(10) 0.7685(6) 0.404(12) Uiso 0.5 1 d P
O1 O 0.5881(3) -0.0292(4) 0.77351(16) 0.084(2) Uani 1 1 d .
O2 O 0.5502(4) 0.0512(4) 0.79492(15) 0.072(2) Uani 1 1 d .
O3 O 0.7599(4) -0.0822(3) 0.84416(18) 0.091(2) Uani 1 1 d .
O4 O 0.8249(3) 0.9113(3) 0.72291(14) 0.0571(18) Uani 1 1 d .
O5 O 0.9040(3) 0.9475(3) 0.70275(15) 0.0557(18) Uani 1 1 d .
O6 O 0.9168(3) 1.2819(3) 0.89998(14) 0.065(2) Uani 1 1 d .
O7 O 0.8208(3) 1.2954(2) 0.89322(13) 0.0397(16) Uani 1 1 d .
O8 O 0.9575(3) 1.1256(3) 0.77114(17) 0.089(2) Uani 1 1 d .
O9 O 0.7708(3) 1.1601(3) 0.80131(14) 0.0617(19) Uani 1 1 d .
O10 O 0.8835(3) 0.7847(3) 0.70428(13) 0.0547(18) Uani 1 1 d .
O11 O 0.8558(3) 0.7134(2) 0.67116(12) 0.0486(16) Uani 1 1 d .
O12 O 0.9164(3) 0.4147(3) 0.88151(16) 0.079(2) Uani 1 1 d .
O13 O 0.8214(3) 0.4318(3) 0.88900(12) 0.0407(16) Uani 1 1 d .
O14 O 0.8027(4) 0.5368(4) 0.73557(19) 0.107(3) Uani 1 1 d .
O15 O 0.7622(4) 0.5692(3) 0.80088(19) 0.095(3) Uani 1 1 d .
O101 O 0.0981(10) 0.3029(9) 0.9408(5) 0.375(7) Uiso 1 1 d D
O102 O 0.4368(6) 0.1470(8) 0.8482(4) 0.261(7) Uiso 1 1 d D
N1 N 0.4772(6) 0.1583(6) 0.7860(3) 0.161(5) Uiso 1 1 d D
H1A H 0.4627 0.152 0.8057 0.193 Uiso 1 1 calc R
H1B H 0.4895 0.1219 0.7783 0.193 Uiso 1 1 calc R
N2 N 0.0374(7) 0.3627(7) 0.8957(4) 0.196(6) Uiso 1 1 d D
H2A H 0.053 0.3394 0.9113 0.235 Uiso 1 1 calc R
H2B H -0.0037 0.3602 0.8969 0.235 Uiso 1 1 calc R
N101 N 0.2049(10) 0.2915(7) 0.9469(6) 0.375(7) Uiso 1 1 d D
N102 N 0.4223(6) 0.1006(8) 0.8916(4) 0.239(8) Uiso 1 1 d D
C1 C 0.5891(5) 0.0122(6) 0.7938(3) 0.066(3) Uani 1 1 d .
C2 C 0.6384(5) 0.0109(5) 0.8186(2) 0.056(3) Uani 1 1 d .
C3 C 0.6753(5) -0.0378(5) 0.8198(2) 0.066(3) Uani 1 1 d .
H3 H 0.6721 -0.07 0.8055 0.079 Uiso 1 1 calc R
C4 C 0.7198(5) -0.0372(6) 0.8444(3) 0.083(4) Uani 1 1 d .
C5 C 0.7265(4) 0.0112(5) 0.86396(18) 0.047(2) Uani 1 1 d .
C6 C 0.6889(5) 0.0559(5) 0.8614(2) 0.054(3) Uani 1 1 d .
H6 H 0.6925 0.0888 0.8752 0.065 Uiso 1 1 calc R
C7 C 0.6443(5) 0.0570(5) 0.8395(2) 0.062(3) Uani 1 1 d .
H7 H 0.6174 0.0899 0.8388 0.075 Uiso 1 1 calc R
C8 C 0.7438(7) -0.1365(6) 0.8301(5) 0.193(9) Uani 1 1 d .
H8A H 0.7775 -0.1645 0.8312 0.289 Uiso 1 1 calc R
H8B H 0.7333 -0.1293 0.8084 0.289 Uiso 1 1 calc R
H8C H 0.7092 -0.1537 0.8409 0.289 Uiso 1 1 calc R
C9 C 0.8667(5) 0.9480(4) 0.7224(2) 0.048(2) Uani 1 1 d .
C10 C 0.8651(5) 0.9931(4) 0.7475(2) 0.053(2) Uani 1 1 d .
C11 C 0.9110(5) 1.0342(5) 0.7476(2) 0.064(3) Uani 1 1 d .
H11 H 0.9422 1.0312 0.7327 0.077 Uiso 1 1 calc R
C12 C 0.9121(5) 1.0811(5) 0.7697(2) 0.062(3) Uani 1 1 d .
C13 C 0.8690(4) 1.0848(4) 0.79227(17) 0.041(2) Uani 1 1 d .
C14 C 0.8248(5) 1.0428(4) 0.7918(2) 0.067(3) Uani 1 1 d .
H14 H 0.7943 1.0442 0.8071 0.08 Uiso 1 1 calc R
C15 C 0.8229(4) 0.9973(4) 0.7692(2) 0.052(3) Uani 1 1 d .
H15 H 0.791 0.9692 0.7695 0.063 Uiso 1 1 calc R
C16 C 0.8697(4) 1.1326(4) 0.81664(15) 0.0438(18) Uani 1 1 d .
C17 C 0.8186(5) 1.1695(4) 0.8213(2) 0.056(3) Uani 1 1 d .
C18 C 0.8185(4) 1.2122(4) 0.84436(17) 0.042(2) Uani 1 1 d .
H18 H 0.7836 1.2356 0.8479 0.051 Uiso 1 1 calc R
C19 C 0.8700(5) 1.2213(4) 0.86263(17) 0.041(2) Uani 1 1 d .
C20 C 0.9182(4) 1.1848(4) 0.8583(2) 0.050(3) Uani 1 1 d .
H20 H 0.9529 1.1899 0.8708 0.06 Uiso 1 1 calc R
C21 C 0.9172(4) 1.1404(4) 0.8361(2) 0.052(2) Uani 1 1 d .
H21 H 0.9507 1.1145 0.8342 0.063 Uiso 1 1 calc R
C22 C 0.8693(5) 1.2694(4) 0.88639(16) 0.040(2) Uani 1 1 d .
C23 C 1.0084(5) 1.1231(5) 0.7504(3) 0.115(5) Uani 1 1 d .
H23A H 1.0347 1.1574 0.7543 0.173 Uiso 1 1 calc R
H23B H 0.9943 1.1244 0.7289 0.173 Uiso 1 1 calc R
H23C H 1.0306 1.0858 0.7539 0.173 Uiso 1 1 calc R
C24 C 0.7197(4) 1.1961(4) 0.8046(2) 0.064(3) Uani 1 1 d .
H24A H 0.6904 1.1854 0.7886 0.096 Uiso 1 1 calc R
H24B H 0.7309 1.2383 0.8024 0.096 Uiso 1 1 calc R
H24C H 0.7021 1.1896 0.8251 0.096 Uiso 1 1 calc R
C25 C 0.8700(4) 0.7316(4) 0.6970(2) 0.042(2) Uani 1 1 d .
C26 C 0.8697(4) 0.6851(4) 0.72214(17) 0.051(2) Uani 1 1 d D
C27 C 0.8393(4) 0.6326(4) 0.71771(18) 0.062(3) Uani 1 1 d D
H27 H 0.8191 0.6257 0.6987 0.075 Uiso 1 1 calc R
C28 C 0.8376(5) 0.5900(4) 0.7403(2) 0.072(3) Uani 1 1 d D
C29 C 0.8681(4) 0.5975(4) 0.7672(2) 0.065(3) Uani 1 1 d D
C30 C 0.9026(6) 0.6473(5) 0.7707(2) 0.129(6) Uani 1 1 d D
H30 H 0.9281 0.6506 0.7882 0.155 Uiso 1 1 calc R
C31 C 0.9012(5) 0.6934(5) 0.7490(2) 0.092(4) Uani 1 1 d D
H31 H 0.9218 0.7299 0.7528 0.11 Uiso 1 1 calc R
C32 C 0.8664(5) 0.5532(4) 0.79440(19) 0.080(3) Uani 1 1 d D
C33 C 0.8143(4) 0.5424(4) 0.8112(2) 0.071(4) Uani 1 1 d D
C34 C 0.8152(4) 0.5039(4) 0.83599(18) 0.054(3) Uani 1 1 d D
H34 H 0.7791 0.4959 0.847 0.065 Uiso 1 1 calc R
C35 C 0.8672(4) 0.4771(4) 0.84504(17) 0.054(2) Uani 1 1 d D
C36 C 0.9188(4) 0.4848(4) 0.8271(2) 0.075(4) Uani 1 1 d D
H36 H 0.9544 0.4635 0.832 0.09 Uiso 1 1 calc R
C37 C 0.9177(4) 0.5233(4) 0.8022(2) 0.073(3) Uani 1 1 d D
H37 H 0.9531 0.5292 0.7903 0.087 Uiso 1 1 calc R
C38 C 0.8662(5) 0.4381(4) 0.8740(2) 0.051(2) Uani 1 1 d .
C39 C 0.7679(7) 0.5331(7) 0.7090(3) 0.150(7) Uani 1 1 d .
H39A H 0.7476 0.4942 0.7084 0.226 Uiso 1 1 calc R
H39B H 0.7937 0.5372 0.6907 0.226 Uiso 1 1 calc R
H39C H 0.738 0.5653 0.709 0.226 Uiso 1 1 calc R
C40 C 0.7049(5) 0.5535(7) 0.8142(4) 0.142(7) Uani 1 1 d .
H40A H 0.673 0.5754 0.8034 0.213 Uiso 1 1 calc R
H40B H 0.7046 0.5642 0.8362 0.213 Uiso 1 1 calc R
H40C H 0.6982 0.5103 0.812 0.213 Uiso 1 1 calc R
C41 C 0.5269(7) 0.1968(9) 0.7877(5) 0.232(10) Uiso 1 1 d D
H41A H 0.5586 0.178 0.8 0.348 Uiso 1 1 calc R
H41B H 0.5149 0.2346 0.7974 0.348 Uiso 1 1 calc R
H41C H 0.5418 0.2049 0.7667 0.348 Uiso 1 1 calc R
C42 C 0.4266(6) 0.1823(6) 0.7657(3) 0.127(5) Uiso 1 1 d D
H42A H 0.3914 0.1563 0.7677 0.19 Uiso 1 1 calc R
H42B H 0.4397 0.1831 0.7441 0.19 Uiso 1 1 calc R
H42C H 0.4162 0.223 0.7724 0.19 Uiso 1 1 calc R
C43 C 0.0555(9) 0.4266(8) 0.9013(4) 0.217(10) Uiso 1 1 d D
H43A H 0.0452 0.438 0.9226 0.325 Uiso 1 1 calc R
H43B H 0.0343 0.4528 0.8868 0.325 Uiso 1 1 calc R
H43C H 0.0988 0.4307 0.8982 0.325 Uiso 1 1 calc R
C44 C 0.0567(12) 0.3375(9) 0.8656(5) 0.308(15) Uiso 1 1 d D
H44A H 0.0426 0.296 0.8639 0.462 Uiso 1 1 calc R
H44B H 0.1006 0.3383 0.8644 0.462 Uiso 1 1 calc R
H44C H 0.0398 0.3614 0.8487 0.462 Uiso 1 1 calc R
C101 C 0.2111(12) 0.2899(13) 0.9799(5) 0.375(7) Uiso 1 1 d D
H10A H 0.2534 0.2848 0.9853 0.563 Uiso 1 1 calc R
H10B H 0.1879 0.2563 0.9882 0.563 Uiso 1 1 calc R
H10C H 0.1962 0.3275 0.9887 0.563 Uiso 1 1 calc R
C102 C 0.2664(11) 0.2858(12) 0.9318(6) 0.375(7) Uiso 1 1 d D
H10D H 0.2971 0.2827 0.948 0.563 Uiso 1 1 calc R
H10E H 0.2742 0.3213 0.9191 0.563 Uiso 1 1 calc R
H10F H 0.2674 0.2499 0.9188 0.563 Uiso 1 1 calc R
C103 C 0.1515(11) 0.2969(8) 0.9285(6) 0.375(7) Uiso 1 1 d D
H103 H 0.1551 0.296 0.9066 0.45 Uiso 1 1 calc R
C104 C 0.4091(13) 0.1610(9) 0.9047(5) 0.341(16) Uiso 1 1 d D
H10G H 0.3989 0.1571 0.9266 0.511 Uiso 1 1 calc R
H10H H 0.3752 0.1788 0.8935 0.511 Uiso 1 1 calc R
H10I H 0.4443 0.1868 0.9024 0.511 Uiso 1 1 calc R
C105 C 0.4172(9) 0.0506(8) 0.9139(4) 0.243(10) Uiso 1 1 d D
H10J H 0.4056 0.0664 0.9342 0.364 Uiso 1 1 calc R
H10K H 0.456 0.0302 0.9157 0.364 Uiso 1 1 calc R
H10L H 0.3868 0.0222 0.9067 0.364 Uiso 1 1 calc R
C106 C 0.4392(8) 0.0942(10) 0.8616(4) 0.328(16) Uiso 1 1 d D
H106 H 0.4507 0.0578 0.8519 0.394 Uiso 1 1 calc R

loop_
_atom_site_aniso_label
_atom_site_aniso_U_11
_atom_site_aniso_U_22
_atom_site_aniso_U_33
_atom_site_aniso_U_23
_atom_site_aniso_U_13
_atom_site_aniso_U_12
Cd1 0.0715(6) 0.0715(6) 0.0369(8) 0 0 0
Cd2 0.0402(4) 0.0405(4) 0.0252(2) -0.0043(3) 0.0011(3) -0.0024(3)
Cd3 0.0439(5) 0.0374(5) 0.0286(4) 0.0002(4) 0 0
O1 0.082(6) 0.107(7) 0.063(5) -0.022(5) -0.028(4) -0.016(5)
O2 0.087(6) 0.071(6) 0.058(5) 0.000(4) -0.030(4) -0.020(5)
O3 0.080(6) 0.062(5) 0.130(7) -0.038(5) -0.027(5) 0.012(5)
O4 0.068(5) 0.061(5) 0.043(4) -0.006(3) -0.002(4) 0.006(4)
O5 0.054(4) 0.061(5) 0.052(4) -0.016(3) 0.012(4) 0.002(4)
O6 0.070(5) 0.077(5) 0.047(4) -0.030(4) -0.011(4) 0.022(4)
O7 0.043(4) 0.038(4) 0.037(3) -0.012(3) 0.004(3) 0.014(3)
O8 0.094(6) 0.079(6) 0.093(5) -0.045(5) 0.030(5) -0.020(5)
O9 0.051(4) 0.083(5) 0.051(4) -0.026(4) -0.004(3) 0.003(4)
O10 0.072(5) 0.053(4) 0.039(4) 0.006(3) -0.001(3) 0.001(4)
O11 0.058(4) 0.052(4) 0.036(4) 0.003(3) -0.001(3) -0.011(3)
O12 0.058(5) 0.112(6) 0.068(5) 0.055(4) -0.018(4) -0.010(5)
O13 0.044(4) 0.055(4) 0.023(3) 0.012(3) 0.000(3) -0.011(3)
O14 0.153(8) 0.080(6) 0.088(6) 0.028(5) -0.012(6) -0.009(6)
O15 0.079(6) 0.083(6) 0.124(7) 0.045(5) 0.010(5) 0.019(5)
C1 0.076(9) 0.060(8) 0.061(8) 0.022(7) -0.020(7) -0.022(7)
C2 0.053(6) 0.064(7) 0.052(6) 0.002(5) 0.012(6) -0.018(7)
C3 0.060(7) 0.076(8) 0.063(7) -0.033(6) 0.006(6) -0.005(7)
C4 0.043(7) 0.081(9) 0.126(11) 0.013(8) -0.018(7) 0.015(7)
C5 0.054(7) 0.051(6) 0.036(5) -0.015(5) 0.001(4) -0.006(5)
C6 0.069(7) 0.061(7) 0.033(5) 0.000(5) -0.009(5) 0.012(6)
C7 0.066(8) 0.067(7) 0.054(6) -0.010(6) 0.023(6) 0.001(6)
C8 0.167(16) 0.082(10) 0.33(2) -0.068(15) -0.095(17) 0.056(13)
C9 0.064(7) 0.039(5) 0.042(6) -0.002(5) -0.003(6) -0.013(6)
C10 0.050(6) 0.057(6) 0.050(6) -0.014(5) -0.019(6) 0.010(6)
C11 0.060(7) 0.088(8) 0.046(6) -0.038(6) -0.015(5) 0.029(7)
C12 0.062(7) 0.050(7) 0.073(7) -0.019(6) 0.022(6) 0.013(6)
C13 0.044(5) 0.049(5) 0.030(4) -0.006(4) 0.005(5) 0.010(6)
C14 0.093(9) 0.048(7) 0.059(7) -0.004(6) 0.017(6) 0.014(7)
C15 0.065(7) 0.045(6) 0.047(6) -0.018(5) 0.009(5) -0.015(5)
C16 0.057(6) 0.040(5) 0.034(4) 0.001(5) 0.006(5) 0.003(6)
C17 0.087(8) 0.047(6) 0.035(5) -0.015(5) -0.006(6) -0.002(6)
C18 0.055(6) 0.045(6) 0.027(5) -0.009(4) 0.003(5) 0.013(5)
C19 0.055(6) 0.037(5) 0.032(4) 0.002(4) -0.006(5) 0.014(5)
C20 0.039(6) 0.075(8) 0.037(5) -0.009(5) 0.002(5) -0.005(6)
C21 0.053(6) 0.053(6) 0.050(6) -0.004(6) 0.003(5) 0.014(6)
C22 0.052(6) 0.047(6) 0.021(4) 0.011(4) -0.007(5) 0.008(6)
C23 0.087(9) 0.104(10) 0.156(11) -0.068(9) 0.081(9) -0.015(8)
C24 0.042(6) 0.068(7) 0.082(8) -0.031(6) -0.005(6) 0.007(6)
C25 0.032(5) 0.049(6) 0.047(5) 0.008(4) -0.002(5) -0.001(5)
C26 0.049(6) 0.067(7) 0.037(5) 0.023(5) 0.006(5) -0.012(6)
C27 0.095(8) 0.049(6) 0.042(5) 0.005(6) 0.000(5) -0.011(7)
C28 0.117(10) 0.046(7) 0.052(7) -0.007(6) 0.013(7) -0.025(7)
C29 0.047(6) 0.084(8) 0.064(7) 0.044(6) 0.005(6) -0.011(7)
C30 0.187(15) 0.130(13) 0.072(8) 0.055(9) -0.069(9) -0.086(12)
C31 0.124(11) 0.096(10) 0.056(7) 0.032(7) -0.001(7) -0.056(8)
C32 0.080(8) 0.100(9) 0.059(6) 0.060(6) -0.011(7) -0.022(9)
C33 0.032(6) 0.073(8) 0.109(9) 0.057(7) -0.010(6) 0.002(6)
C34 0.040(6) 0.063(7) 0.060(6) 0.041(6) 0.018(5) 0.014(5)
C35 0.051(6) 0.059(6) 0.052(6) 0.018(5) 0.004(6) -0.019(6)
C36 0.034(6) 0.119(10) 0.071(7) 0.058(7) 0.000(5) 0.014(6)
C37 0.035(6) 0.110(10) 0.073(8) 0.039(7) 0.004(6) 0.009(6)
C38 0.052(6) 0.052(6) 0.049(5) 0.017(5) -0.021(7) 0.002(6)
C39 0.178(16) 0.185(16) 0.088(10) 0.054(10) -0.087(11) -0.050(12)
C40 0.054(8) 0.174(16) 0.198(17) 0.086(13) 0.046(10) 0.018(10)

loop_
_atom_type_symbol
_atom_type_description
_atom_type_scat_dispersion_real
_atom_type_scat_dispersion_imag
_atom_type_scat_source
Cd Cd -0.8075 1.2024 'International Tables Vol C Tables 4.2.6.8 and 6.1.1.4'
Cl Cl 0.1484 0.1585 'International Tables Vol C Tables 4.2.6.8 and 6.1.1.4'
O O 0.0106 0.006 'International Tables Vol C Tables 4.2.6.8 and 6.1.1.4'
N N 0.0061 0.0033 'International Tables Vol C Tables 4.2.6.8 and 6.1.1.4'
C C 0.0033 0.0016 'International Tables Vol C Tables 4.2.6.8 and 6.1.1.4'
H H 0 0 'International Tables Vol C Tables 4.2.6.8 and 6.1.1.4'

loop_
_geom_angle_atom_site_label_1
_geom_angle_atom_site_label_2
_geom_angle_atom_site_label_3
_geom_angle
_geom_angle_site_symmetry_1
_geom_angle_site_symmetry_3
O1 Cd1 O1 101.18(15) 11_556 .
O1 Cd1 O1 101.18(15) 11_556 2_655
O1 Cd1 O1 127.8(4) . 2_655
O1 Cd1 O1 127.8(4) 11_556 12_546
O1 Cd1 O1 101.18(15) . 12_546
O1 Cd1 O1 101.18(15) 2_655 12_546
O1 Cd1 O2 53.8(3) 11_556 11_556
O1 Cd1 O2 80.0(2) . 11_556
O1 Cd1 O2 148.5(3) 2_655 11_556
O1 Cd1 O2 84.9(3) 12_546 11_556
O1 Cd1 O2 148.5(3) 11_556 .
O1 Cd1 O2 53.8(3) . .
O1 Cd1 O2 84.9(3) 2_655 .
O1 Cd1 O2 80.0(2) 12_546 .
O2 Cd1 O2 126.6(2) 11_556 .
O1 Cd1 O2 80.0(2) 11_556 2_655
O1 Cd1 O2 84.9(3) . 2_655
O1 Cd1 O2 53.8(3) 2_655 2_655
O1 Cd1 O2 148.5(3) 12_546 2_655
O2 Cd1 O2 126.6(2) 11_556 2_655
O2 Cd1 O2 79.0(3) . 2_655
O1 Cd1 O2 84.9(3) 11_556 12_546
O1 Cd1 O2 148.5(3) . 12_546
O1 Cd1 O2 80.0(2) 2_655 12_546
O1 Cd1 O2 53.8(3) 12_546 12_546
O2 Cd1 O2 79.0(3) 11_556 12_546
O2 Cd1 O2 126.6(2) . 12_546
O2 Cd1 O2 126.6(2) 2_655 12_546
O1 Cd1 C1 27.3(3) 11_556 11_556
O1 Cd1 C1 90.8(3) . 11_556
O1 Cd1 C1 126.1(3) 2_655 11_556
O1 Cd1 C1 106.6(4) 12_546 11_556
O2 Cd1 C1 26.5(3) 11_556 11_556
O2 Cd1 C1 144.4(2) . 11_556
O2 Cd1 C1 104.2(3) 2_655 11_556
O2 Cd1 C1 80.6(3) 12_546 11_556
O1 Cd1 C1 126.1(3) 11_556 .
O1 Cd1 C1 27.3(3) . .
O1 Cd1 C1 106.6(4) 2_655 .
O1 Cd1 C1 90.8(3) 12_546 .
O2 Cd1 C1 104.2(3) 11_556 .
O2 Cd1 C1 26.5(3) . .
O2 Cd1 C1 80.6(3) 2_655 .
O2 Cd1 C1 144.4(3) 12_546 .
C1 Cd1 C1 118.0(3) 11_556 .
O1 Cd1 C1 90.8(3) 11_556 2_655
O1 Cd1 C1 106.6(4) . 2_655
O1 Cd1 C1 27.3(3) 2_655 2_655
O1 Cd1 C1 126.1(3) 12_546 2_655
O2 Cd1 C1 144.4(2) 11_556 2_655
O2 Cd1 C1 80.6(3) . 2_655
O2 Cd1 C1 26.5(3) 2_655 2_655
O2 Cd1 C1 104.2(3) 12_546 2_655
C1 Cd1 C1 118.0(3) 11_556 2_655
C1 Cd1 C1 93.4(5) . 2_655
O1 Cd1 C1 106.6(4) 11_556 12_546
O1 Cd1 C1 126.1(3) . 12_546
O1 Cd1 C1 90.8(3) 2_655 12_546
O1 Cd1 C1 27.3(3) 12_546 12_546
O2 Cd1 C1 80.6(3) 11_556 12_546
O2 Cd1 C1 104.2(3) . 12_546
O2 Cd1 C1 144.4(2) 2_655 12_546
O2 Cd1 C1 26.5(3) 12_546 12_546
C1 Cd1 C1 93.4(5) 11_556 12_546
C1 Cd1 C1 118.0(3) . 12_546
C1 Cd1 C1 118.0(3) 2_655 12_546
O10 Cd2 O5 107.6(2) . .
O10 Cd2 O7 94.2(2) . 8_454
O5 Cd2 O7 154.0(2) . 8_454
O10 Cd2 O13 84.0(2) . 8_554
O5 Cd2 O13 116.2(2) . 8_554
O7 Cd2 O13 79.26(17) 8_454 8_554
O10 Cd2 O4 86.8(2) . .
O5 Cd2 O4 53.8(2) . .
O7 Cd2 O4 115.5(2) 8_454 .
O13 Cd2 O4 163.2(2) 8_554 .
O10 Cd2 O6 138.7(2) . 8_454
O5 Cd2 O6 100.0(2) . 8_454
O7 Cd2 O6 54.04(19) 8_454 8_454
O13 Cd2 O6 110.7(2) 8_554 8_454
O4 Cd2 O6 85.4(2) . 8_454
O10 Cd2 O12 134.8(2) . 8_554
O5 Cd2 O12 83.6(2) . 8_554
O7 Cd2 O12 91.1(2) 8_454 8_554
O13 Cd2 O12 53.1(2) 8_554 8_554
O4 Cd2 O12 130.3(2) . 8_554
O6 Cd2 O12 77.5(3) 8_454 8_554
O10 Cd2 C9 98.3(2) . .
O5 Cd2 C9 26.2(3) . .
O7 Cd2 C9 138.7(3) 8_454 .
O13 Cd2 C9 141.0(3) 8_554 .
O4 Cd2 C9 27.6(2) . .
O6 Cd2 C9 93.2(3) 8_454 .
O12 Cd2 C9 106.8(3) 8_554 .
O10 Cd2 C22 118.8(3) . 8_454
O5 Cd2 C22 126.9(3) . 8_454
O7 Cd2 C22 27.3(2) 8_454 8_454
O13 Cd2 C22 93.9(2) 8_554 8_454
O4 Cd2 C22 102.9(2) . 8_454
O6 Cd2 C22 26.9(2) 8_454 8_454
O12 Cd2 C22 81.6(2) 8_554 8_454
C9 Cd2 C22 117.8(3) . 8_454
O10 Cd2 Cd3 73.60(15) . .
O5 Cd2 Cd3 157.80(17) . .
O7 Cd2 Cd3 42.44(14) 8_454 .
O13 Cd2 Cd3 41.61(14) 8_554 .
O4 Cd2 Cd3 146.77(18) . .
O6 Cd2 Cd3 91.89(17) 8_454 .
O12 Cd2 Cd3 80.81(16) 8_554 .
C9 Cd2 Cd3 171.64(19) . .
C22 Cd2 Cd3 66.1(2) 8_454 .
O11 Cd3 O11 171.0(3) . 14_465
O11 Cd3 O13 91.9(2) . 11_566
O11 Cd3 O13 94.1(2) 14_465 11_566
O11 Cd3 O13 94.1(2) . 8_554
O11 Cd3 O13 91.9(2) 14_465 8_554
O13 Cd3 O13 96.3(3) 11_566 8_554
O11 Cd3 O7 90.3(2) . 11_466
O11 Cd3 O7 83.9(2) 14_465 11_466
O13 Cd3 O7 82.69(19) 11_566 11_466
O13 Cd3 O7 175.6(2) 8_554 11_466
O11 Cd3 O7 83.9(2) . 8_454
O11 Cd3 O7 90.3(2) 14_465 8_454
O13 Cd3 O7 175.6(2) 11_566 8_454
O13 Cd3 O7 82.69(19) 8_554 8_454
O7 Cd3 O7 98.7(3) 11_466 8_454
O11 Cd3 Cd2 72.44(15) . .
O11 Cd3 Cd2 107.70(15) 14_465 .
O13 Cd3 Cd2 133.87(14) 11_566 .
O13 Cd3 Cd2 44.48(14) 8_554 .
O7 Cd3 Cd2 138.39(14) 11_466 .
O7 Cd3 Cd2 43.31(13) 8_454 .
O11 Cd3 Cd2 107.70(15) . 14_465
O11 Cd3 Cd2 72.44(15) 14_465 14_465
O13 Cd3 Cd2 44.48(14) 11_566 14_465
O13 Cd3 Cd2 133.87(14) 8_554 14_465
O7 Cd3 Cd2 43.31(13) 11_466 14_465
O7 Cd3 Cd2 138.39(14) 8_454 14_465
Cd2 Cd3 Cd2 178.24(4) . 14_465
C1 O1 Cd1 96.5(7) . .
C1 O2 Cd1 87.8(7) . .
C4 O3 C8 118.5(10) . .
C9 O4 Cd2 87.9(6) . .
C9 O5 Cd2 96.0(6) . .
C22 O6 Cd2 90.6(5) . 16_454
C22 O7 Cd3 143.4(5) . 12_656
C22 O7 Cd2 93.6(5) . 16_454
Cd3 O7 Cd2 94.3(2) 12_656 16_454
C12 O8 C23 120.4(8) . .
C17 O9 C24 118.4(7) . .
C25 O10 Cd2 126.6(5) . .
C25 O11 Cd3 133.8(5) . .
C38 O12 Cd2 89.7(6) . 16_444
C38 O13 Cd3 121.1(6) . 12_646
C38 O13 Cd2 94.0(5) . 16_444
Cd3 O13 Cd2 93.9(2) 12_646 16_444
C39 O14 C28 118.1(9) . .
C33 O15 C40 120.7(8) . .
C41 N1 C42 113.4(12) . .
C44 N2 C43 115.1(14) . .
C101 N101 C103 129.1(16) . .
C101 N101 C102 109.6(14) . .
C103 N101 C102 121.3(15) . .
C106 N102 C105 124.4(14) . .
C106 N102 C104 120.8(13) . .
C105 N102 C104 114.7(13) . .
O2 C1 O1 121.9(10) . .
O2 C1 C2 119.4(11) . .
O1 C1 C2 118.7(11) . .
O2 C1 Cd1 65.7(6) . .
O1 C1 Cd1 56.2(6) . .
C2 C1 Cd1 173.2(8) . .
C3 C2 C7 120.7(10) . .
C3 C2 C1 118.3(10) . .
C7 C2 C1 120.9(11) . .
C2 C3 C4 115.7(10) . .
O3 C4 C5 121.1(11) . .
O3 C4 C3 116.3(11) . .
C5 C4 C3 121.9(10) . .
C6 C5 C4 118.4(9) . .
C6 C5 C5 122.1(7) . 5_656
C4 C5 C5 119.4(8) . 5_656
C5 C6 C7 122.4(10) . .
C6 C7 C2 120.7(10) . .
O5 C9 O4 122.3(9) . .
O5 C9 C10 123.1(10) . .
O4 C9 C10 114.6(10) . .
O5 C9 Cd2 57.8(5) . .
O4 C9 Cd2 64.5(5) . .
C10 C9 Cd2 177.8(8) . .
C15 C10 C11 118.6(9) . .
C15 C10 C9 125.6(10) . .
C11 C10 C9 115.9(10) . .
C10 C11 C12 120.5(10) . .
C13 C12 C11 120.7(10) . .
C13 C12 O8 115.2(9) . .
C11 C12 O8 124.0(9) . .
C14 C13 C12 117.1(9) . .
C14 C13 C16 120.6(8) . .
C12 C13 C16 122.3(9) . .
C13 C14 C15 122.0(10) . .
C10 C15 C14 121.1(10) . .
C21 C16 C17 117.6(8) . .
C21 C16 C13 122.1(9) . .
C17 C16 C13 120.2(8) . .
C18 C17 O9 123.5(9) . .
C18 C17 C16 120.3(9) . .
O9 C17 C16 116.2(8) . .
C17 C18 C19 120.1(9) . .
C20 C19 C18 118.9(8) . .
C20 C19 C22 122.3(9) . .
C18 C19 C22 118.8(8) . .
C19 C20 C21 120.7(9) . .
C16 C21 C20 122.3(9) . .
O6 C22 O7 121.2(8) . .
O6 C22 C19 118.6(9) . .
O7 C22 C19 120.2(9) . .
O6 C22 Cd2 62.6(4) . 16_454
O7 C22 Cd2 59.1(4) . 16_454
C19 C22 Cd2 174.9(5) . 16_454
O11 C25 O10 126.8(8) . .
O11 C25 C26 115.3(8) . .
O10 C25 C26 117.9(8) . .
C27 C26 C31 119.2(6) . .
C27 C26 C25 119.5(8) . .
C31 C26 C25 121.2(8) . .
C28 C27 C26 120.8(7) . .
C29 C28 C27 120.9(7) . .
C29 C28 O14 119.7(8) . .
C27 C28 O14 119.4(8) . .
C28 C29 C30 118.7(7) . .
C28 C29 C32 124.3(8) . .
C30 C29 C32 117.0(8) . .
C29 C30 C31 121.0(7) . .
C26 C31 C30 118.9(7) . .
C37 C32 C33 119.1(6) . .
C37 C32 C29 118.8(8) . .
C33 C32 C29 122.1(8) . .
C34 C33 O15 122.4(8) . .
C34 C33 C32 120.2(7) . .
O15 C33 C32 117.3(8) . .
C35 C34 C33 120.7(7) . .
C34 C35 C36 119.2(6) . .
C34 C35 C38 118.2(8) . .
C36 C35 C38 122.5(8) . .
C37 C36 C35 119.7(7) . .
C32 C37 C36 120.8(7) . .
O13 C38 O12 123.2(8) . .
O13 C38 C35 121.5(9) . .
O12 C38 C35 115.3(10) . .
O101 C103 N101 123(2) . .
O102 C106 N102 108.4(15) . .

loop_
_geom_bond_atom_site_label_1
_geom_bond_atom_site_label_2
_geom_bond_distance
_geom_bond_site_symmetry_2
Cd1 O1 2.307(7) 11_556
Cd1 O1 2.307(7) .
Cd1 O1 2.307(7) 2_655
Cd1 O1 2.307(7) 12_546
Cd1 O2 2.515(6) 11_556
Cd1 O2 2.515(6) .
Cd1 O2 2.515(6) 2_655
Cd1 O2 2.515(6) 12_546
Cd1 C1 2.758(11) 11_556
Cd1 C1 2.758(11) .
Cd1 C1 2.758(11) 2_655
Cd1 C1 2.758(11) 12_546
Cd2 O10 2.258(6) .
Cd2 O5 2.280(6) .
Cd2 O7 2.365(5) 8_454
Cd2 O13 2.414(5) 8_554
Cd2 O4 2.419(6) .
Cd2 O6 2.441(6) 8_454
Cd2 O12 2.463(6) 8_554
Cd2 C9 2.679(9) .
Cd2 C22 2.750(8) 8_454
Cd2 Cd3 3.4379(6) .
Cd3 O11 2.161(5) .
Cd3 O11 2.161(5) 14_465
Cd3 O13 2.288(6) 11_566
Cd3 O13 2.288(6) 8_554
Cd3 O7 2.326(6) 11_466
Cd3 O7 2.326(6) 8_454
Cd3 Cd2 3.4379(6) 14_465
O1 C1 1.272(13) .
O2 C1 1.232(12) .
O3 C4 1.343(12) .
O3 C8 1.404(14) .
O4 C9 1.243(10) .
O5 C9 1.189(11) .
O6 C22 1.243(10) .
O6 Cd2 2.441(6) 16_454
O7 C22 1.264(10) .
O7 Cd3 2.326(6) 12_656
O7 Cd2 2.365(5) 16_454
O8 C12 1.418(12) .
O8 C23 1.448(11) .
O9 C17 1.388(11) .
O9 C24 1.401(10) .
O10 C25 1.264(9) .
O11 C25 1.228(9) .
O12 C38 1.278(10) .
O12 Cd2 2.463(6) 16_444
O13 C38 1.198(11) .
O13 Cd3 2.288(6) 12_646
O13 Cd2 2.414(5) 16_444
O14 C39 1.390(12) .
O14 C28 1.433(11) .
O15 C33 1.381(10) .
O15 C40 1.444(12) .
O101 C103 1.312(17) .
O102 C106 1.314(16) .
N1 C41 1.405(14) .
N1 C42 1.527(12) .
N2 C44 1.481(15) .
N2 C43 1.501(14) .
N101 C101 1.434(16) .
N101 C103 1.435(15) .
N101 C102 1.523(16) .
N102 C106 1.356(15) .
N102 C105 1.480(14) .
N102 C104 1.491(15) .
C1 C2 1.534(13) .
C2 C3 1.365(13) .
C2 C7 1.376(12) .
C3 C4 1.454(14) .
C4 C5 1.382(14) .
C5 C6 1.308(12) .
C5 C5 1.419(17) 5_656
C6 C7 1.373(13) .
C9 C10 1.481(12) .
C10 C15 1.332(12) .
C10 C11 1.376(13) .
C11 C12 1.418(12) .
C12 C13 1.372(12) .
C13 C14 1.362(13) .
C13 C16 1.499(11) .
C14 C15 1.407(12) .
C16 C21 1.363(11) .
C16 C17 1.420(12) .
C17 C18 1.379(11) .
C18 C19 1.409(11) .
C19 C20 1.363(11) .
C19 C22 1.485(10) .
C20 C21 1.380(12) .
C22 Cd2 2.750(8) 16_454
C25 C26 1.503(10) .
C26 C27 1.368(9) .
C26 C31 1.371(9) .
C27 C28 1.362(9) .
C28 C29 1.358(9) .
C29 C30 1.361(10) .
C29 C32 1.536(10) .
C30 C31 1.391(10) .
C32 C37 1.368(9) .
C32 C33 1.392(9) .
C33 C34 1.372(9) .
C34 C35 1.364(9) .
C35 C36 1.399(9) .
C35 C38 1.527(11) .
C36 C37 1.376(9) .

loop_
_geom_hbond_atom_site_label_D
_geom_hbond_atom_site_label_H
_geom_hbond_atom_site_label_A
_geom_hbond_distance_DH
_geom_hbond_distance_HA
_geom_hbond_distance_DA
_geom_hbond_angle_DHA
_geom_hbond_site_symmetry_A
N1 H1B O2 0.92 2.2 2.916(15) 134.3 .
N1 H1A O102 0.92 1.93 2.85(2) 173.5 .
N2 H2B O12 0.92 2.26 3.001(17) 137.5 1_455
N2 H2A O101 0.92 1.82 2.72(3) 167.7 .
